data_7706931
loop_
_publ_author_name
'Vos\'ahlo, Petr'
'Schulz, Ji\<r\'i'
'C\'isa\<rov\'a, Ivana'
'\<St\<epni\<cka, Petr'

_publ_section_title
;
 Cyclopalladation of a ferrocene acylphosphine and the reactivity of the
 C-H activated products.
;
_journal_issue 18
_journal_name_full 'Dalton transactions (Cambridge, England : 2003)'
_journal_page_first 6232
_journal_page_last 6244
_journal_paper_doi 10.1039/d1dt00668a
_journal_volume 50
_journal_year 2021
_chemical_formula_moiety 'C46 H36 Cl2 Fe2 O2 P2 Pd2, C4 H8 O2'
_chemical_formula_sum 'C50 H44 Cl2 Fe2 O4 P2 Pd2'
_chemical_formula_weight 1166.19
_space_group_crystal_system triclinic
_space_group_IT_number 2
_space_group_name_Hall '-P 1'
_space_group_name_H-M_alt 'P -1'
_atom_sites_solution_hydrogens geom
_atom_sites_solution_primary direct
_atom_sites_solution_secondary difmap
_audit_creation_method SHELXL-2017/1
_audit_update_record
;
2021-03-19 deposited with the CCDC.	2021-03-23 downloaded from the CCDC.
;
_cell_angle_alpha 108.712(3)
_cell_angle_beta 92.984(3)
_cell_angle_gamma 98.230(3)
_cell_formula_units_Z 1
_cell_length_a 8.5435(7)
_cell_length_b 9.9630(9)
_cell_length_c 14.3031(12)
_cell_measurement_reflns_used 9966
_cell_measurement_temperature 120(2)
_cell_measurement_theta_max 27.51
_cell_measurement_theta_min 2.98
_cell_volume 1134.99(17)
_computing_cell_refinement 'SAINT V8.38A (Bruker AXS Inc., 2017)'
_computing_data_collection 'Bruker Instrument Service vV6.2.6'
_computing_data_reduction 'SAINT V8.38A (Bruker AXS Inc., 2017)'
_computing_molecular_graphics 'PLATON (Spek, 2017)'
_computing_publication_material 'PLATON (Spek, 2017)'
_computing_structure_refinement 'SHELXL-2017 (Sheldrick, 2017)'
_computing_structure_solution 'SHELXT 2014 (Sheldrick, 2014)'
_diffrn_ambient_temperature 120(2)
_diffrn_measured_fraction_theta_full 0.999
_diffrn_measured_fraction_theta_max 0.996
_diffrn_measurement_device_type 'Bruker D8 VENTURE Kappa Duo PHOTON 100 CMOS'
_diffrn_measurement_method '\f and \w scans'
_diffrn_radiation_monochromator 'Quazar Mo multilayer optic'
_diffrn_radiation_source 'I\mS micro-focus sealed tube'
_diffrn_radiation_type MoK\a
_diffrn_radiation_wavelength 0.71073
_diffrn_reflns_av_R_equivalents 0.0276
_diffrn_reflns_av_unetI/netI 0.0260
_diffrn_reflns_Laue_measured_fraction_full 0.999
_diffrn_reflns_Laue_measured_fraction_max 0.996
_diffrn_reflns_limit_h_max 11
_diffrn_reflns_limit_h_min -11
_diffrn_reflns_limit_k_max 12
_diffrn_reflns_limit_k_min -12
_diffrn_reflns_limit_l_max 18
_diffrn_reflns_limit_l_min -16
_diffrn_reflns_number 22234
_diffrn_reflns_point_group_measured_fraction_full 0.999
_diffrn_reflns_point_group_measured_fraction_max 0.996
_diffrn_reflns_theta_full 25.242
_diffrn_reflns_theta_max 27.540
_diffrn_reflns_theta_min 2.190
_exptl_absorpt_coefficient_mu 1.640
_exptl_absorpt_correction_T_max 0.96
_exptl_absorpt_correction_T_min 0.86
_exptl_absorpt_correction_type multi-scan
_exptl_absorpt_process_details 'SADABS-2016/2 - Bruker AXS'
_exptl_crystal_colour 'dark red'
_exptl_crystal_density_diffrn 1.706
_exptl_crystal_description plate
_exptl_crystal_F_000 584
_exptl_crystal_size_max 0.25
_exptl_crystal_size_mid 0.15
_exptl_crystal_size_min 0.05
_refine_diff_density_max 0.822
_refine_diff_density_min -1.192
_refine_diff_density_rms 0.094
_refine_ls_extinction_method none
_refine_ls_goodness_of_fit_ref 1.050
_refine_ls_hydrogen_treatment constr
_refine_ls_matrix_type full
_refine_ls_number_parameters 253
_refine_ls_number_reflns 5205
_refine_ls_number_restraints 0
_refine_ls_restrained_S_all 1.050
_refine_ls_R_factor_all 0.0370
_refine_ls_R_factor_gt 0.0304
_refine_ls_shift/su_max 0.001
_refine_ls_shift/su_mean 0.000
_refine_ls_structure_factor_coef Fsqd
_refine_ls_weighting_details 'w=1/[\s^2^(Fo^2^)+(0.0351P)^2^+2.3880P] where P=(Fo^2^+2Fc^2^)/3'
_refine_ls_weighting_scheme calc
_refine_ls_wR_factor_gt 0.0776
_refine_ls_wR_factor_ref 0.0810
_reflns_Friedel_coverage 0.000
_reflns_number_gt 4575
_reflns_number_total 5205
_reflns_threshold_expression 'I > 2\s(I)'
_cod_data_source_file d1dt00668a3.cif
_cod_data_source_block pv296_sq
_cod_depositor_comments 'Adding full bibliography for 7706929--7706948.cif.'
_cod_database_code 7706931
_shelx_shelxl_version_number 2017/1
_shelx_space_group_comment
;
The symmetry employed for this shelxl refinement is uniquely defined
by the following loop, which should always be used as a source of
symmetry information in preference to the above space-group names.
They are only intended as comments.
;
_shelx_estimated_absorpt_t_min 0.685
_shelx_estimated_absorpt_t_max 0.923

loop_
_space_group_symop_operation_xyz
'x, y, z'
'-x, -y, -z'

loop_
_atom_site_label
_atom_site_type_symbol
_atom_site_fract_x
_atom_site_fract_y
_atom_site_fract_z
_atom_site_U_iso_or_equiv
_atom_site_adp_type
_atom_site_occupancy
_atom_site_site_symmetry_order
_atom_site_calc_flag
_atom_site_refinement_flags_posn
_atom_site_refinement_flags_adp
_atom_site_refinement_flags_occupancy
_atom_site_disorder_assembly
_atom_site_disorder_group
Pd1 Pd 0.46772(3) 0.13258(2) 0.60935(2) 0.01716(7) Uani 1 1 d . . . . .
Fe1 Fe 0.54214(6) 0.52698(5) 0.71871(3) 0.02591(11) Uani 1 1 d . . . . .
Cl1 Cl 0.47570(11) 0.11041(8) 0.43765(5) 0.02928(17) Uani 1 1 d . . . . .
P1 P 0.46332(8) 0.17332(7) 0.77016(5) 0.01624(14) Uani 1 1 d . . . . .
O1 O 0.3340(3) 0.3827(2) 0.90446(15) 0.0253(4) Uani 1 1 d . . . . .
C1 C 0.3518(4) 0.3988(3) 0.7413(2) 0.0233(6) Uani 1 1 d . . . . .
C2 C 0.4048(3) 0.3269(3) 0.6487(2) 0.0214(6) Uani 1 1 d . . . . .
C3 C 0.3950(4) 0.4177(3) 0.5886(2) 0.0268(6) Uani 1 1 d . . . . .
H3 H 0.422976 0.397772 0.522704 0.032 Uiso 1 1 calc R U . . .
C4 C 0.3360(4) 0.5426(3) 0.6454(2) 0.0325(7) Uani 1 1 d . . . . .
H4 H 0.317329 0.619745 0.623232 0.039 Uiso 1 1 calc R U . . .
C5 C 0.3098(4) 0.5329(3) 0.7403(3) 0.0303(7) Uani 1 1 d . . . . .
H5 H 0.271909 0.601857 0.793049 0.036 Uiso 1 1 calc R U . . .
C6 C 0.7052(5) 0.6085(4) 0.8415(3) 0.0422(9) Uani 1 1 d . . . . .
H6 H 0.690885 0.598229 0.904400 0.051 Uiso 1 1 calc R U . . .
C7 C 0.7706(4) 0.5136(4) 0.7627(3) 0.0430(9) Uani 1 1 d . . . . .
H7 H 0.809326 0.429353 0.763885 0.052 Uiso 1 1 calc R U . . .
C8 C 0.7679(5) 0.5668(4) 0.6815(3) 0.0443(9) Uani 1 1 d . . . . .
H8 H 0.802965 0.523428 0.618527 0.053 Uiso 1 1 calc R U . . .
C9 C 0.7041(5) 0.6952(4) 0.7109(3) 0.0420(9) Uani 1 1 d . . . . .
H9 H 0.689704 0.754037 0.671498 0.050 Uiso 1 1 calc R U . . .
C10 C 0.6650(5) 0.7212(4) 0.8099(3) 0.0451(9) Uani 1 1 d . . . . .
H10 H 0.619826 0.800345 0.848076 0.054 Uiso 1 1 calc R U . . .
C11 C 0.3707(3) 0.3404(3) 0.8203(2) 0.0182(5) Uani 1 1 d . . . . .
C12 C 0.3375(3) 0.0416(3) 0.8075(2) 0.0201(6) Uani 1 1 d . . . . .
C13 C 0.3384(4) 0.0507(4) 0.9065(2) 0.0316(7) Uani 1 1 d . . . . .
H13 H 0.414125 0.120626 0.955213 0.038 Uiso 1 1 calc R U . . .
C14 C 0.2286(4) -0.0427(4) 0.9339(3) 0.0385(8) Uani 1 1 d . . . . .
H14 H 0.228337 -0.036271 1.001614 0.046 Uiso 1 1 calc R U . . .
C15 C 0.1193(4) -0.1452(4) 0.8625(3) 0.0334(7) Uani 1 1 d . . . . .
H15 H 0.042715 -0.207778 0.881660 0.040 Uiso 1 1 calc R U . . .
C16 C 0.1207(4) -0.1571(3) 0.7642(3) 0.0315(7) Uani 1 1 d . . . . .
H16 H 0.047249 -0.229410 0.715344 0.038 Uiso 1 1 calc R U . . .
C17 C 0.2299(4) -0.0633(3) 0.7361(2) 0.0261(6) Uani 1 1 d . . . . .
H17 H 0.230713 -0.071109 0.668224 0.031 Uiso 1 1 calc R U . . .
C18 C 0.6564(3) 0.2118(3) 0.84267(18) 0.0113(5) Uani 1 1 d . . . . .
C19 C 0.6928(3) 0.3174(3) 0.9333(2) 0.0209(6) Uani 1 1 d . . . . .
H19 H 0.613133 0.368719 0.963810 0.025 Uiso 1 1 calc R U . . .
C20 C 0.8460(4) 0.3493(3) 0.9805(2) 0.0255(6) Uani 1 1 d . . . . .
H20 H 0.871558 0.423050 1.043143 0.031 Uiso 1 1 calc R U . . .
C21 C 0.9619(4) 0.2739(4) 0.9364(2) 0.0295(7) Uani 1 1 d . . . . .
H21 H 1.066944 0.296607 0.968875 0.035 Uiso 1 1 calc R U . . .
C22 C 0.9259(4) 0.1659(4) 0.8457(3) 0.0321(7) Uani 1 1 d . . . . .
H22 H 1.005600 0.113462 0.816548 0.039 Uiso 1 1 calc R U . . .
C23 C 0.7738(4) 0.1338(3) 0.7971(2) 0.0265(6) Uani 1 1 d . . . . .
H23 H 0.748652 0.060486 0.734170 0.032 Uiso 1 1 calc R U . . .

loop_
_atom_site_aniso_label
_atom_site_aniso_U_11
_atom_site_aniso_U_22
_atom_site_aniso_U_33
_atom_site_aniso_U_23
_atom_site_aniso_U_13
_atom_site_aniso_U_12
Pd1 0.02529(12) 0.01210(11) 0.01337(11) 0.00266(7) 0.00223(8) 0.00446(8)
Fe1 0.0344(3) 0.0165(2) 0.0256(2) 0.00734(17) -0.00182(18) 0.00127(17)
Cl1 0.0577(5) 0.0176(3) 0.0156(3) 0.0056(3) 0.0061(3) 0.0154(3)
P1 0.0188(3) 0.0130(3) 0.0163(3) 0.0041(3) 0.0025(3) 0.0026(3)
O1 0.0274(11) 0.0235(11) 0.0240(11) 0.0044(8) 0.0078(9) 0.0074(9)
C1 0.0250(15) 0.0189(14) 0.0256(15) 0.0056(11) 0.0026(12) 0.0063(11)
C2 0.0214(14) 0.0111(12) 0.0270(14) 0.0006(11) -0.0068(11) 0.0046(10)
C3 0.0375(18) 0.0196(14) 0.0233(15) 0.0082(12) -0.0021(13) 0.0041(12)
C4 0.044(2) 0.0233(16) 0.0338(17) 0.0129(13) -0.0037(14) 0.0111(14)
C5 0.0371(18) 0.0219(15) 0.0345(17) 0.0085(13) 0.0036(14) 0.0150(13)
C6 0.046(2) 0.040(2) 0.0367(19) 0.0180(16) -0.0140(16) -0.0119(16)
C7 0.0307(19) 0.037(2) 0.065(3) 0.0286(19) -0.0069(17) -0.0050(15)
C8 0.037(2) 0.042(2) 0.051(2) 0.0189(18) 0.0052(17) -0.0104(16)
C9 0.048(2) 0.0331(19) 0.044(2) 0.0224(16) -0.0113(17) -0.0130(16)
C10 0.057(2) 0.0244(18) 0.042(2) 0.0044(15) -0.0123(18) -0.0087(16)
C11 0.0169(13) 0.0143(12) 0.0215(13) 0.0029(10) 0.0029(10) 0.0028(10)
C12 0.0214(14) 0.0140(13) 0.0264(14) 0.0084(11) 0.0044(11) 0.0033(10)
C13 0.0365(18) 0.0321(17) 0.0253(15) 0.0139(13) -0.0015(13) -0.0057(14)
C14 0.042(2) 0.041(2) 0.0360(19) 0.0234(16) 0.0038(15) -0.0053(16)
C15 0.0302(17) 0.0270(16) 0.049(2) 0.0227(15) 0.0085(15) -0.0005(13)
C16 0.0271(16) 0.0217(15) 0.0414(19) 0.0083(13) 0.0009(14) -0.0035(12)
C17 0.0261(16) 0.0205(14) 0.0281(15) 0.0053(12) 0.0022(12) -0.0007(12)
C18 0.0106(11) 0.0085(11) 0.0160(12) 0.0057(9) 0.0007(9) 0.0019(9)
C19 0.0230(14) 0.0182(13) 0.0227(14) 0.0077(11) 0.0044(11) 0.0043(11)
C20 0.0262(16) 0.0208(14) 0.0251(15) 0.0049(12) -0.0002(12) -0.0026(12)
C21 0.0215(15) 0.0325(17) 0.0360(17) 0.0155(14) -0.0003(13) 0.0008(12)
C22 0.0238(16) 0.0334(17) 0.0400(19) 0.0098(14) 0.0088(13) 0.0115(13)
C23 0.0268(16) 0.0212(15) 0.0281(15) 0.0024(12) 0.0035(12) 0.0065(12)

loop_
_atom_type_symbol
_atom_type_description
_atom_type_scat_dispersion_real
_atom_type_scat_dispersion_imag
_atom_type_scat_source
C C 0.0033 0.0016 'International Tables Vol C Tables 4.2.6.8 and 6.1.1.4'
H H 0.0000 0.0000 'International Tables Vol C Tables 4.2.6.8 and 6.1.1.4'
Cl Cl 0.1484 0.1585 'International Tables Vol C Tables 4.2.6.8 and 6.1.1.4'
Fe Fe 0.3463 0.8444 'International Tables Vol C Tables 4.2.6.8 and 6.1.1.4'
O O 0.0106 0.0060 'International Tables Vol C Tables 4.2.6.8 and 6.1.1.4'
P P 0.1023 0.0942 'International Tables Vol C Tables 4.2.6.8 and 6.1.1.4'
Pd Pd -0.9988 1.0072 'International Tables Vol C Tables 4.2.6.8 and 6.1.1.4'

loop_
_geom_angle_atom_site_label_1
_geom_angle_atom_site_label_2
_geom_angle_atom_site_label_3
_geom_angle
_geom_angle_site_symmetry_1
_geom_angle_site_symmetry_3
_geom_angle_publ_flag
C2 Pd1 P1 80.77(9) . . ?
C2 Pd1 Cl1 94.66(9) . . ?
P1 Pd1 Cl1 175.04(3) . . ?
C2 Pd1 Cl1 175.85(9) . 2_656 ?
P1 Pd1 Cl1 98.32(3) . 2_656 ?
Cl1 Pd1 Cl1 86.38(3) . 2_656 ?
C1 Fe1 C5 41.46(12) . . ?
C1 Fe1 C8 153.45(14) . . ?
C5 Fe1 C8 163.75(15) . . ?
C1 Fe1 C6 111.68(14) . . ?
C5 Fe1 C6 117.36(16) . . ?
C8 Fe1 C6 68.30(17) . . ?
C1 Fe1 C10 130.34(15) . . ?
C5 Fe1 C10 105.66(16) . . ?
C8 Fe1 C10 68.06(18) . . ?
C6 Fe1 C10 40.42(15) . . ?
C1 Fe1 C9 166.15(15) . . ?
C5 Fe1 C9 125.42(15) . . ?
C8 Fe1 C9 40.28(17) . . ?
C6 Fe1 C9 68.13(15) . . ?
C10 Fe1 C9 40.55(16) . . ?
C1 Fe1 C4 68.32(13) . . ?
C5 Fe1 C4 40.63(14) . . ?
C8 Fe1 C4 126.58(16) . . ?
C6 Fe1 C4 148.20(16) . . ?
C10 Fe1 C4 113.63(15) . . ?
C9 Fe1 C4 104.19(15) . . ?
C1 Fe1 C7 121.64(13) . . ?
C5 Fe1 C7 152.65(15) . . ?
C8 Fe1 C7 40.63(16) . . ?
C6 Fe1 C7 40.42(17) . . ?
C10 Fe1 C7 67.84(17) . . ?
C9 Fe1 C7 67.87(15) . . ?
C4 Fe1 C7 166.72(16) . . ?
C1 Fe1 C2 40.58(12) . . ?
C5 Fe1 C2 69.42(12) . . ?
C8 Fe1 C2 118.95(15) . . ?
C6 Fe1 C2 133.47(13) . . ?
C10 Fe1 C2 170.22(15) . . ?
C9 Fe1 C2 149.18(14) . . ?
C4 Fe1 C2 68.57(12) . . ?
C7 Fe1 C2 112.39(13) . . ?
C1 Fe1 C3 68.10(12) . . ?
C5 Fe1 C3 68.71(13) . . ?
C8 Fe1 C3 107.73(15) . . ?
C6 Fe1 C3 171.21(15) . . ?
C10 Fe1 C3 146.54(14) . . ?
C9 Fe1 C3 114.35(14) . . ?
C4 Fe1 C3 40.49(12) . . ?
C7 Fe1 C3 131.62(15) . . ?
C2 Fe1 C3 40.73(11) . . ?
Pd1 Cl1 Pd1 93.61(2) . 2_656 ?
C12 P1 C18 107.10(12) . . ?
C12 P1 C11 102.93(12) . . ?
C18 P1 C11 105.69(12) . . ?
C12 P1 Pd1 117.15(10) . . ?
C18 P1 Pd1 116.10(8) . . ?
C11 P1 Pd1 106.45(9) . . ?
C2 C1 C5 109.6(3) . . ?
C2 C1 C11 117.8(2) . . ?
C5 C1 C11 131.8(3) . . ?
C2 C1 Fe1 71.32(17) . . ?
C5 C1 Fe1 69.45(19) . . ?
C11 C1 Fe1 117.7(2) . . ?
C1 C2 C3 106.6(2) . . ?
C1 C2 Pd1 125.7(2) . . ?
C3 C2 Pd1 127.5(2) . . ?
C1 C2 Fe1 68.09(16) . . ?
C3 C2 Fe1 69.75(17) . . ?
Pd1 C2 Fe1 129.61(14) . . ?
C4 C3 C2 108.1(3) . . ?
C4 C3 Fe1 69.06(18) . . ?
C2 C3 Fe1 69.52(16) . . ?
C4 C3 H3 126.0 . . ?
C2 C3 H3 126.0 . . ?
Fe1 C3 H3 127.0 . . ?
C5 C4 C3 108.9(3) . . ?
C5 C4 Fe1 68.82(19) . . ?
C3 C4 Fe1 70.45(18) . . ?
C5 C4 H4 125.6 . . ?
C3 C4 H4 125.6 . . ?
Fe1 C4 H4 126.8 . . ?
C4 C5 C1 106.7(3) . . ?
C4 C5 Fe1 70.5(2) . . ?
C1 C5 Fe1 69.09(18) . . ?
C4 C5 H5 126.6 . . ?
C1 C5 H5 126.6 . . ?
Fe1 C5 H5 125.3 . . ?
C10 C6 C7 108.0(3) . . ?
C10 C6 Fe1 69.9(2) . . ?
C7 C6 Fe1 70.1(2) . . ?
C10 C6 H6 126.0 . . ?
C7 C6 H6 126.0 . . ?
Fe1 C6 H6 125.6 . . ?
C6 C7 C8 107.9(3) . . ?
C6 C7 Fe1 69.5(2) . . ?
C8 C7 Fe1 69.3(2) . . ?
C6 C7 H7 126.0 . . ?
C8 C7 H7 126.0 . . ?
Fe1 C7 H7 126.7 . . ?
C9 C8 C7 108.0(4) . . ?
C9 C8 Fe1 70.1(2) . . ?
C7 C8 Fe1 70.0(2) . . ?
C9 C8 H8 126.0 . . ?
C7 C8 H8 126.0 . . ?
Fe1 C8 H8 125.5 . . ?
C8 C9 C10 108.1(3) . . ?
C8 C9 Fe1 69.7(2) . . ?
C10 C9 Fe1 69.7(2) . . ?
C8 C9 H9 126.0 . . ?
C10 C9 H9 126.0 . . ?
Fe1 C9 H9 126.3 . . ?
C6 C10 C9 108.0(4) . . ?
C6 C10 Fe1 69.7(2) . . ?
C9 C10 Fe1 69.8(2) . . ?
C6 C10 H10 126.0 . . ?
C9 C10 H10 126.0 . . ?
Fe1 C10 H10 126.2 . . ?
O1 C11 C1 129.3(3) . . ?
O1 C11 P1 123.1(2) . . ?
C1 C11 P1 107.55(19) . . ?
C17 C12 C13 119.9(3) . . ?
C17 C12 P1 118.6(2) . . ?
C13 C12 P1 121.3(2) . . ?
C14 C13 C12 119.8(3) . . ?
C14 C13 H13 120.1 . . ?
C12 C13 H13 120.1 . . ?
C15 C14 C13 119.9(3) . . ?
C15 C14 H14 120.0 . . ?
C13 C14 H14 120.0 . . ?
C16 C15 C14 120.4(3) . . ?
C16 C15 H15 119.8 . . ?
C14 C15 H15 119.8 . . ?
C15 C16 C17 119.9(3) . . ?
C15 C16 H16 120.0 . . ?
C17 C16 H16 120.0 . . ?
C12 C17 C16 119.9(3) . . ?
C12 C17 H17 120.1 . . ?
C16 C17 H17 120.1 . . ?
C19 C18 C23 120.5(2) . . ?
C19 C18 P1 122.9(2) . . ?
C23 C18 P1 116.4(2) . . ?
C18 C19 C20 119.9(3) . . ?
C18 C19 H19 120.1 . . ?
C20 C19 H19 120.1 . . ?
C21 C20 C19 120.1(3) . . ?
C21 C20 H20 119.9 . . ?
C19 C20 H20 119.9 . . ?
C22 C21 C20 120.4(3) . . ?
C22 C21 H21 119.8 . . ?
C20 C21 H21 119.8 . . ?
C21 C22 C23 120.2(3) . . ?
C21 C22 H22 119.9 . . ?
C23 C22 H22 119.9 . . ?
C22 C23 C18 118.9(3) . . ?
C22 C23 H23 120.5 . . ?
C18 C23 H23 120.5 . . ?

loop_
_geom_bond_atom_site_label_1
_geom_bond_atom_site_label_2
_geom_bond_distance
_geom_bond_site_symmetry_2
_geom_bond_publ_flag
Pd1 C2 1.996(3) . ?
Pd1 P1 2.2070(7) . ?
Pd1 Cl1 2.3996(7) . ?
Pd1 Cl1 2.4230(7) 2_656 ?
Fe1 C1 2.026(3) . ?
Fe1 C5 2.031(3) . ?
Fe1 C8 2.046(4) . ?
Fe1 C6 2.047(4) . ?
Fe1 C10 2.050(4) . ?
Fe1 C9 2.051(4) . ?
Fe1 C4 2.053(3) . ?
Fe1 C7 2.055(4) . ?
Fe1 C2 2.068(3) . ?
Fe1 C3 2.072(3) . ?
P1 C12 1.808(3) . ?
P1 C18 1.825(2) . ?
P1 C11 1.892(3) . ?
O1 C11 1.216(3) . ?
C1 C2 1.420(4) . ?
C1 C5 1.436(4) . ?
C1 C11 1.439(4) . ?
C2 C3 1.441(4) . ?
C3 C4 1.427(4) . ?
C3 H3 0.9500 . ?
C4 C5 1.418(5) . ?
C4 H4 0.9500 . ?
C5 H5 0.9500 . ?
C6 C10 1.415(5) . ?
C6 C7 1.417(6) . ?
C6 H6 0.9500 . ?
C7 C8 1.424(5) . ?
C7 H7 0.9500 . ?
C8 C9 1.410(6) . ?
C8 H8 0.9500 . ?
C9 C10 1.421(6) . ?
C9 H9 0.9500 . ?
C10 H10 0.9500 . ?
C12 C17 1.387(4) . ?
C12 C13 1.388(4) . ?
C13 C14 1.387(5) . ?
C13 H13 0.9500 . ?
C14 C15 1.385(5) . ?
C14 H14 0.9500 . ?
C15 C16 1.374(5) . ?
C15 H15 0.9500 . ?
C16 C17 1.390(4) . ?
C16 H16 0.9500 . ?
C17 H17 0.9500 . ?
C18 C19 1.368(4) . ?
C18 C23 1.414(4) . ?
C19 C20 1.386(4) . ?
C19 H19 0.9500 . ?
C20 C21 1.384(5) . ?
C20 H20 0.9500 . ?
C21 C22 1.380(5) . ?
C21 H21 0.9500 . ?
C22 C23 1.386(5) . ?
C22 H22 0.9500 . ?
C23 H23 0.9500 . ?
